data_4062334
loop_
_publ_author_name
'Porter, Keith A.'
'Schier, Annette'
'Schmidbaur, Hubert'

_publ_section_title
;
 Auration of Thiophene and Furan: Structures of the 2-Mono- and
 2,2-Diaurated Products
;
_journal_issue 24
_journal_name_full Organometallics
_journal_page_first 4922
_journal_page_last 4927
_journal_paper_doi 10.1021/om030575f
_journal_volume 22
_journal_year 2003
_chemical_formula_sum 'C44 H36 Au2 P2 S2'
_chemical_formula_weight 542.36
_space_group_IT_number 2
_symmetry_cell_setting triclinic
_symmetry_space_group_name_Hall '-P 1'
_symmetry_space_group_name_H-M 'P -1'
_cell_angle_alpha 92.328(1)
_cell_angle_beta 105.206(1)
_cell_angle_gamma 95.120(1)
_cell_formula_units_Z 2
_cell_length_a 7.7165(1)
_cell_length_b 11.2820(2)
_cell_length_c 11.5188(2)
_cell_measurement_temperature 143(2)
_cell_volume 961.69(3)
_diffrn_ambient_temperature 143(2)
_exptl_crystal_density_diffrn 1.873
_cod_database_code 4062334

loop_
_symmetry_equiv_pos_as_xyz
'x, y, z'
'-x, -y, -z'

loop_
_atom_site_label
_atom_site_type_symbol
_atom_site_fract_x
_atom_site_fract_y
_atom_site_fract_z
_atom_site_U_iso_or_equiv
_atom_site_adp_type
_atom_site_occupancy
_atom_site_symmetry_multiplicity
_atom_site_calc_flag
_atom_site_refinement_flags
_atom_site_disorder_assembly
_atom_site_disorder_group
Au1 Au 0.121247(14) 0.257053(10) 0.520333(10) 0.02300(6) Uani 1 1 d . . .
S1 S -0.19464(15) 0.40328(10) 0.35479(10) 0.0383(2) Uani 1 1 d . . .
P1 P 0.34280(12) 0.22640(8) 0.68769(8) 0.02157(17) Uani 1 1 d . . .
C11 C -0.0716(5) 0.2836(3) 0.3674(3) 0.0238(7) Uani 1 1 d . . .
C12 C -0.1249(4) 0.2082(3) 0.2574(3) 0.0180(6) Uani 1 1 d . . .
H12A H -0.0745 0.1368 0.2437 0.022 Uiso 1 1 calc R . .
C13 C -0.2675(6) 0.2581(4) 0.1706(3) 0.0363(9) Uani 1 1 d . . .
H13A H -0.3219 0.2217 0.0921 0.044 Uiso 1 1 calc R . .
C14 C -0.3164(6) 0.3616(4) 0.2113(4) 0.0427(10) Uani 1 1 d . . .
H14A H -0.4073 0.4051 0.1652 0.051 Uiso 1 1 calc R . .
C111 C 0.5135(5) 0.3523(3) 0.7357(3) 0.0244(7) Uani 1 1 d . . .
C112 C 0.5771(5) 0.4097(4) 0.6472(3) 0.0320(8) Uani 1 1 d . . .
H11A H 0.5221 0.3874 0.5643 0.038 Uiso 1 1 calc R . .
C113 C 0.7203(6) 0.4990(4) 0.6798(4) 0.0389(9) Uani 1 1 d . . .
H11B H 0.7652 0.5360 0.6193 0.047 Uiso 1 1 calc R . .
C114 C 0.7975(5) 0.5342(4) 0.7996(4) 0.0378(9) Uani 1 1 d . . .
H11C H 0.8942 0.5961 0.8216 0.045 Uiso 1 1 calc R . .
C115 C 0.7343(5) 0.4794(3) 0.8878(4) 0.0329(8) Uani 1 1 d . . .
H11D H 0.7875 0.5040 0.9703 0.039 Uiso 1 1 calc R . .
C116 C 0.5933(5) 0.3884(3) 0.8566(3) 0.0281(7) Uani 1 1 d . . .
H11E H 0.5512 0.3508 0.9178 0.034 Uiso 1 1 calc R . .
C121 C 0.2576(4) 0.1972(3) 0.8175(3) 0.0233(6) Uani 1 1 d . . .
C122 C 0.1263(5) 0.2664(3) 0.8398(3) 0.0285(7) Uani 1 1 d . . .
H12C H 0.0835 0.3265 0.7872 0.034 Uiso 1 1 calc R . .
C123 C 0.0591(5) 0.2471(4) 0.9383(3) 0.0315(8) Uani 1 1 d . . .
H12D H -0.0293 0.2946 0.9534 0.038 Uiso 1 1 calc R . .
C124 C 0.1190(5) 0.1599(4) 1.0148(3) 0.0355(8) Uani 1 1 d . . .
H12E H 0.0725 0.1478 1.0825 0.043 Uiso 1 1 calc R . .
C125 C 0.2469(6) 0.0898(4) 0.9930(4) 0.0384(9) Uani 1 1 d . . .
H12F H 0.2869 0.0290 1.0452 0.046 Uiso 1 1 calc R . .
C126 C 0.3169(5) 0.1084(4) 0.8950(3) 0.0313(8) Uani 1 1 d . . .
H12G H 0.4053 0.0605 0.8806 0.038 Uiso 1 1 calc R . .
C131 C 0.4713(5) 0.1024(3) 0.6736(3) 0.0225(7) Uani 1 1 d . . .
C132 C 0.3781(5) -0.0080(3) 0.6241(3) 0.0277(7) Uani 1 1 d . . .
H13B H 0.2507 -0.0151 0.5924 0.033 Uiso 1 1 calc R . .
C133 C 0.4720(5) -0.1070(3) 0.6212(3) 0.0312(8) Uani 1 1 d . . .
H13C H 0.4080 -0.1823 0.5899 0.037 Uiso 1 1 calc R . .
C134 C 0.6584(5) -0.0965(4) 0.6639(3) 0.0324(8) Uani 1 1 d . . .
H13D H 0.7219 -0.1646 0.6619 0.039 Uiso 1 1 calc R . .
C135 C 0.7525(5) 0.0133(4) 0.7095(3) 0.0329(8) Uani 1 1 d . . .
H13E H 0.8806 0.0206 0.7373 0.039 Uiso 1 1 calc R . .
C136 C 0.6597(5) 0.1124(3) 0.7144(3) 0.0282(7) Uani 1 1 d . . .
H13F H 0.7246 0.1875 0.7456 0.034 Uiso 1 1 calc R . .

loop_
_atom_site_aniso_label
_atom_site_aniso_U_11
_atom_site_aniso_U_22
_atom_site_aniso_U_33
_atom_site_aniso_U_23
_atom_site_aniso_U_13
_atom_site_aniso_U_12
Au1 0.02173(8) 0.02509(9) 0.02145(8) 0.00324(5) 0.00450(5) 0.00172(6)
S1 0.0388(5) 0.0338(5) 0.0409(5) 0.0019(4) 0.0060(4) 0.0102(4)
P1 0.0215(4) 0.0221(4) 0.0206(4) 0.0028(3) 0.0049(3) 0.0011(3)
C11 0.0199(15) 0.0255(18) 0.0251(16) 0.0055(13) 0.0043(12) 0.0010(14)
C12 0.0129(13) 0.0263(16) 0.0152(13) 0.0073(11) 0.0041(10) -0.0002(12)
C13 0.0355(19) 0.045(2) 0.0243(18) 0.0043(15) 0.0017(15) 0.0028(18)
C14 0.037(2) 0.043(2) 0.045(2) 0.0133(18) 0.0008(17) 0.0152(19)
C111 0.0248(15) 0.0216(17) 0.0264(16) 0.0036(12) 0.0057(13) 0.0029(14)
C112 0.0318(18) 0.033(2) 0.0297(18) 0.0050(14) 0.0072(14) -0.0048(16)
C113 0.040(2) 0.037(2) 0.041(2) 0.0099(17) 0.0138(18) -0.0036(19)
C114 0.0313(18) 0.030(2) 0.049(2) 0.0030(17) 0.0069(17) -0.0040(17)
C115 0.0316(18) 0.0278(19) 0.0343(19) -0.0019(14) 0.0018(15) -0.0004(16)
C116 0.0282(17) 0.0268(18) 0.0283(17) 0.0033(13) 0.0055(14) 0.0030(15)
C121 0.0221(15) 0.0232(17) 0.0234(16) 0.0002(12) 0.0057(12) -0.0018(13)
C122 0.0257(16) 0.0288(19) 0.0289(17) -0.0007(13) 0.0038(14) 0.0034(15)
C123 0.0285(17) 0.035(2) 0.0318(18) -0.0069(15) 0.0108(14) 0.0051(16)
C124 0.0359(19) 0.046(2) 0.0276(18) 0.0025(16) 0.0156(15) 0.0018(18)
C125 0.045(2) 0.044(2) 0.032(2) 0.0151(16) 0.0170(17) 0.012(2)
C126 0.0314(18) 0.035(2) 0.0317(18) 0.0087(15) 0.0127(15) 0.0087(16)
C131 0.0265(16) 0.0220(17) 0.0195(15) 0.0025(12) 0.0075(12) 0.0012(14)
C132 0.0265(16) 0.0295(19) 0.0282(17) -0.0001(13) 0.0106(13) -0.0009(15)
C133 0.041(2) 0.0241(19) 0.0308(18) 0.0000(14) 0.0163(16) -0.0015(17)
C134 0.041(2) 0.034(2) 0.0275(17) 0.0050(14) 0.0149(15) 0.0121(17)
C135 0.0278(17) 0.042(2) 0.0294(18) 0.0006(15) 0.0068(14) 0.0085(17)
C136 0.0277(17) 0.0277(18) 0.0275(17) -0.0021(13) 0.0056(13) 0.0016(15)

loop_
_geom_bond_atom_site_label_1
_geom_bond_atom_site_label_2
_geom_bond_distance
_geom_bond_site_symmetry_2
_geom_bond_publ_flag
Au1 C11 2.038(3) . ?
Au1 P1 2.2781(8) . ?
S1 C14 1.696(5) . ?
S1 C11 1.708(4) . ?
P1 C111 1.810(4) . ?
P1 C131 1.811(3) . ?
P1 C121 1.815(3) . ?
C11 C12 1.441(5) . ?
C12 C13 1.451(5) . ?
C12 H12A 0.9500 . ?
C13 C14 1.362(6) . ?
C13 H13A 0.9500 . ?
C14 H14A 0.9500 . ?
C111 C116 1.394(5) . ?
C111 C112 1.400(5) . ?
C112 C113 1.390(6) . ?
C112 H11A 0.9500 . ?
C113 C114 1.378(6) . ?
C113 H11B 0.9500 . ?
C114 C115 1.382(6) . ?
C114 H11C 0.9500 . ?
C115 C116 1.389(6) . ?
C115 H11D 0.9500 . ?
C116 H11E 0.9500 . ?
C121 C126 1.396(5) . ?
C121 C122 1.401(5) . ?
C122 C123 1.383(5) . ?
C122 H12C 0.9500 . ?
C123 C124 1.378(6) . ?
C123 H12D 0.9500 . ?
C124 C125 1.383(6) . ?
C124 H12E 0.9500 . ?
C125 C126 1.389(5) . ?
C125 H12F 0.9500 . ?
C126 H12G 0.9500 . ?
C131 C136 1.399(5) . ?
C131 C132 1.400(5) . ?
C132 C133 1.388(5) . ?
C132 H13B 0.9500 . ?
C133 C134 1.386(6) . ?
C133 H13C 0.9500 . ?
C134 C135 1.387(6) . ?
C134 H13D 0.9500 . ?
C135 C136 1.388(5) . ?
C135 H13E 0.9500 . ?
C136 H13F 0.9500 . ?
